data_7226158
loop_
_publ_author_name
'Heering, Christian'
'Francis, Biju'
'Nateghi, Bahareh'
'Makhloufi, Gamall'
'L\"udeke, Steffen'
'Janiak, Christoph'

_publ_section_title
;
 Syntheses, structures and properties of group 12 element (Zn, Cd, Hg)
 coordination polymers with a mixed-functional
 phosphonate-biphenyl-carboxylate linker
;
_journal_issue 27
_journal_name_full CrystEngComm
_journal_page_first 5209
_journal_paper_doi 10.1039/C6CE00587J
_journal_volume 18
_journal_year 2016
_chemical_formula_moiety 'C13 H10 Hg O5 P'
_chemical_formula_sum 'C13 H10 Hg O5 P'
_chemical_formula_weight 477.77
_space_group_crystal_system monoclinic
_space_group_IT_number 15
_space_group_name_Hall '-C 2yc'
_space_group_name_H-M_alt 'C 1 2/c 1'
_symmetry_space_group_name_Hall '-C 2yc'
_symmetry_space_group_name_H-M 'C 1 2/c 1'
_atom_sites_solution_hydrogens mixed
_audit_creation_method SHELXL-2014/7
_audit_update_record
;
2016-05-12 deposited with the CCDC.
2016-05-25 downloaded from the CCDC.
;
_cell_angle_alpha 90
_cell_angle_beta 93.644(9)
_cell_angle_gamma 90
_cell_formula_units_Z 8
_cell_length_a 59.003(11)
_cell_length_b 5.4907(9)
_cell_length_c 7.8375(12)
_cell_measurement_reflns_used 4884
_cell_measurement_temperature 173(2)
_cell_measurement_theta_max 29.785
_cell_measurement_theta_min 2.767
_cell_volume 2534.0(7)
_computing_cell_refinement 'SAINT (Bruker, 2014)'
_computing_data_collection 'APEX2 (Bruker, 2014)'
_computing_data_reduction 'SAINT (Bruker, 2014)'
_computing_molecular_graphics 'DIAMOND 3.2 (Crystal Impact, 2009)'
_computing_publication_material 'SHELXL-97 (Sheldrick, 2008)'
_computing_structure_refinement 'SHELXL-2014/7 (Sheldrick, 2014)'
_computing_structure_solution 'SHELXL2014 (Sheldrick, 2008)'
_diffrn_ambient_temperature 173(2)
_diffrn_measured_fraction_theta_full 0.947
_diffrn_measured_fraction_theta_max 0.947
_diffrn_measurement_device_type 'Bruker Kappa APEX-II CCD area detector'
_diffrn_measurement_method '\w scans'
_diffrn_radiation_type MoK\a
_diffrn_radiation_wavelength 0.71073
_diffrn_reflns_av_R_equivalents 0.0893
_diffrn_reflns_av_unetI/netI 0.0861
_diffrn_reflns_Laue_measured_fraction_full 0.947
_diffrn_reflns_Laue_measured_fraction_max 0.947
_diffrn_reflns_limit_h_max 65
_diffrn_reflns_limit_h_min -70
_diffrn_reflns_limit_k_max 6
_diffrn_reflns_limit_k_min -5
_diffrn_reflns_limit_l_max 9
_diffrn_reflns_limit_l_min -9
_diffrn_reflns_number 11056
_diffrn_reflns_point_group_measured_fraction_full 0.947
_diffrn_reflns_point_group_measured_fraction_max 0.947
_diffrn_reflns_theta_full 24.990
_diffrn_reflns_theta_max 24.990
_diffrn_reflns_theta_min 2.075
_diffrn_source 'microfocus sealed tube'
_exptl_absorpt_coefficient_mu 12.290
_exptl_absorpt_correction_T_max 0.7461
_exptl_absorpt_correction_T_min 0.5153
_exptl_absorpt_correction_type multi-scan
_exptl_absorpt_process_details '(<i>SADABS</i>; Sheldrick, 2012)'
_exptl_crystal_colour colorless
_exptl_crystal_density_diffrn 2.505
_exptl_crystal_description block
_exptl_crystal_F_000 1784
_exptl_crystal_recrystallization_method 'Re-crystallisation from solvent'
_exptl_crystal_size_max 0.010
_exptl_crystal_size_mid 0.010
_exptl_crystal_size_min 0.010
_refine_diff_density_max 8.072
_refine_diff_density_min -3.805
_refine_diff_density_rms 0.458
_refine_ls_extinction_coef 0.00056(13)
_refine_ls_extinction_expression Fc^*^=kFc[1+0.001xFc^2^\l^3^/sin(2\q)]^-1/4^
_refine_ls_extinction_method 'SHELXL-2014/7 (Sheldrick 2014'
_refine_ls_goodness_of_fit_ref 1.030
_refine_ls_hydrogen_treatment mixed
_refine_ls_matrix_type full
_refine_ls_number_parameters 155
_refine_ls_number_reflns 2121
_refine_ls_number_restraints 1
_refine_ls_restrained_S_all 1.030
_refine_ls_R_factor_all 0.0932
_refine_ls_R_factor_gt 0.0699
_refine_ls_shift/su_max 0.001
_refine_ls_shift/su_mean 0.000
_refine_ls_structure_factor_coef Fsqd
_refine_ls_weighting_details 'w=1/[\s^2^(Fo^2^)+(0.0836P)^2^+333.1455P] where P=(Fo^2^+2Fc^2^)/3'
_refine_ls_weighting_scheme calc
_refine_ls_wR_factor_gt 0.1646
_refine_ls_wR_factor_ref 0.1763
_reflns_Friedel_coverage 0.000
_reflns_number_gt 1633
_reflns_number_total 2121
_reflns_threshold_expression 'I > 2\s(I)'
_cod_data_source_file c6ce00587j2.cif
_cod_data_source_block BPPA_Hg
_cod_database_code 7226158
_shelx_shelxl_version_number 2014/7
_shelx_space_group_comment
;
The symmetry employed for this shelxl refinement is uniquely defined
by the following loop, which should always be used as a source of
symmetry information in preference to the above space-group names.
They are only intended as comments.
;
_shelx_estimated_absorpt_t_min 0.887
_shelx_estimated_absorpt_t_max 0.887
_solvent_exptl_crystal_recrystallization_method water

loop_
_space_group_symop_operation_xyz
'x, y, z'
'-x, y, -z+1/2'
'x+1/2, y+1/2, z'
'-x+1/2, y+1/2, -z+1/2'
'-x, -y, -z'
'x, -y, z-1/2'
'-x+1/2, -y+1/2, -z'
'x+1/2, -y+1/2, z-1/2'

loop_
_atom_site_label
_atom_site_type_symbol
_atom_site_fract_x
_atom_site_fract_y
_atom_site_fract_z
_atom_site_U_iso_or_equiv
_atom_site_adp_type
_atom_site_occupancy
_atom_site_site_symmetry_order
_atom_site_calc_flag
_atom_site_refinement_flags_posn
_atom_site_refinement_flags_adp
Hg1 Hg 0.48193(2) 0.15142(13) 0.32640(8) 0.0122(4) Uani 1 1 d . .
O1 O 0.4538(2) 0.189(3) 0.4792(17) 0.026(2) Uani 1 1 d . .
C1 C 0.4198(3) 0.317(4) 0.669(2) 0.016(3) Uani 1 1 d . .
P1 P 0.44942(8) 0.3415(9) 0.6344(6) 0.0115(11) Uani 1 1 d . .
O3 O 0.4530(2) 0.618(2) 0.5941(15) 0.015(3) Uani 1 1 d D .
H3 H 0.456(3) 0.62(4) 0.484(9) 0.022 Uiso 1 1 d D U
O4 O 0.2666(3) 0.401(5) 0.856(3) 0.076(8) Uani 1 1 d . .
H4 H 0.2538 0.3933 0.8963 0.114 Uiso 1 1 calc R U
C5 C 0.3816(3) 0.465(5) 0.647(2) 0.024(4) Uani 1 1 d . .
H5 H 0.3715 0.5900 0.6076 0.028 Uiso 1 1 calc R U
C2 C 0.4118(3) 0.106(4) 0.755(2) 0.016(3) Uani 1 1 d . .
H2 H 0.4223 -0.0175 0.7903 0.020 Uiso 1 1 calc R U
O2 O 0.4636(2) 0.272(3) 0.7983(17) 0.026(2) Uani 1 1 d . .
C8 C 0.3406(3) 0.063(5) 0.870(3) 0.034(6) Uani 1 1 d . .
H8 H 0.3505 -0.0673 0.9022 0.041 Uiso 1 1 calc R U
O5 O 0.2738(2) 0.088(3) 1.0232(18) 0.026(2) Uani 1 1 d . .
C3 C 0.3893(3) 0.078(5) 0.787(3) 0.030(6) Uani 1 1 d . .
H3A H 0.3843 -0.0629 0.8438 0.036 Uiso 1 1 calc R U
C4 C 0.3732(3) 0.265(5) 0.733(2) 0.024(4) Uani 1 1 d . .
C6 C 0.4045(3) 0.486(4) 0.616(3) 0.028(6) Uani 1 1 d . .
H6 H 0.4095 0.6241 0.5563 0.033 Uiso 1 1 calc R U
C7 C 0.3489(3) 0.258(5) 0.778(2) 0.029(4) Uani 1 1 d . .
C9 C 0.3181(4) 0.056(6) 0.915(3) 0.044(7) Uani 1 1 d . .
H9 H 0.3130 -0.0753 0.9810 0.053 Uiso 1 1 calc R U
C10 C 0.3035(3) 0.238(6) 0.863(3) 0.034(6) Uani 1 1 d . .
C12 C 0.3337(3) 0.426(5) 0.722(2) 0.029(4) Uani 1 1 d . .
H12 H 0.3385 0.5508 0.6483 0.035 Uiso 1 1 calc R U
C13 C 0.2794(3) 0.237(6) 0.923(3) 0.039(7) Uani 1 1 d . .
C11 C 0.3109(3) 0.427(6) 0.765(3) 0.036(6) Uani 1 1 d . .
H11 H 0.3009 0.5547 0.7281 0.044 Uiso 1 1 calc R U

loop_
_atom_site_aniso_label
_atom_site_aniso_U_11
_atom_site_aniso_U_22
_atom_site_aniso_U_33
_atom_site_aniso_U_23
_atom_site_aniso_U_13
_atom_site_aniso_U_12
Hg1 0.0221(5) 0.0096(5) 0.0054(5) -0.0004(3) 0.0047(3) -0.0001(3)
O1 0.025(4) 0.041(6) 0.014(4) 0.003(4) 0.012(3) 0.004(4)
C1 0.024(7) 0.018(9) 0.007(7) -0.007(6) 0.004(5) 0.002(6)
P1 0.021(2) 0.011(3) 0.003(2) 0.000(2) 0.0021(18) 0.001(2)
O3 0.027(7) 0.011(8) 0.006(6) 0.004(6) 0.004(5) 0.006(6)
O4 0.020(8) 0.15(2) 0.060(13) 0.044(14) 0.017(8) 0.013(11)
C5 0.021(7) 0.040(11) 0.010(7) 0.005(7) 0.001(6) 0.004(7)
C2 0.024(7) 0.018(9) 0.007(7) -0.007(6) 0.004(5) 0.002(6)
O2 0.025(4) 0.041(6) 0.014(4) 0.003(4) 0.012(3) 0.004(4)
C8 0.028(11) 0.050(17) 0.023(12) 0.028(12) 0.001(9) 0.004(11)
O5 0.025(4) 0.041(6) 0.014(4) 0.003(4) 0.012(3) 0.004(4)
C3 0.012(9) 0.043(16) 0.035(13) 0.004(12) 0.011(9) 0.000(10)
C4 0.021(7) 0.040(11) 0.010(7) 0.005(7) 0.001(6) 0.004(7)
C6 0.031(11) 0.033(16) 0.020(11) 0.019(11) 0.013(9) 0.009(10)
C7 0.032(8) 0.048(12) 0.008(7) -0.004(8) -0.001(6) -0.003(8)
C9 0.023(11) 0.08(2) 0.028(13) 0.010(15) 0.009(10) 0.006(13)
C10 0.017(11) 0.072(19) 0.015(11) -0.004(13) 0.005(9) -0.006(12)
C12 0.032(8) 0.048(12) 0.008(7) -0.004(8) -0.001(6) -0.003(8)
C13 0.017(11) 0.08(2) 0.018(11) 0.003(14) -0.004(9) 0.015(13)
C11 0.020(10) 0.063(19) 0.027(12) -0.004(13) 0.008(9) 0.010(12)

loop_
_atom_type_symbol
_atom_type_description
_atom_type_scat_dispersion_real
_atom_type_scat_dispersion_imag
_atom_type_scat_source
C C 0.0033 0.0016 'International Tables Vol C Tables 4.2.6.8 and 6.1.1.4'
H H 0.0000 0.0000 'International Tables Vol C Tables 4.2.6.8 and 6.1.1.4'
O O 0.0106 0.0060 'International Tables Vol C Tables 4.2.6.8 and 6.1.1.4'
P P 0.1023 0.0942 'International Tables Vol C Tables 4.2.6.8 and 6.1.1.4'
Hg Hg -2.3894 9.2266 'International Tables Vol C Tables 4.2.6.8 and 6.1.1.4'

loop_
_geom_angle_atom_site_label_1
_geom_angle_atom_site_label_2
_geom_angle_atom_site_label_3
_geom_angle
_geom_angle_site_symmetry_1
_geom_angle_site_symmetry_3
O1 Hg1 Hg1 171.7(4) . 2_655
O1 Hg1 O2 78.3(5) . 6
Hg1 Hg1 O2 108.9(3) 2_655 6
P1 O1 Hg1 133.6(9) . .
C6 C1 C2 117.8(18) . .
C6 C1 P1 123.0(17) . .
C2 C1 P1 119.1(14) . .
O1 P1 O2 115.0(8) . .
O1 P1 O3 110.0(8) . .
O2 P1 O3 109.6(8) . .
O1 P1 C1 107.5(8) . .
O2 P1 C1 109.9(8) . .
O3 P1 C1 104.4(8) . .
P1 O3 H3 103(10) . .
C13 O4 H4 109.5 . .
C6 C5 C4 122(2) . .
C6 C5 H5 119.1 . .
C4 C5 H5 119.1 . .
C3 C2 C1 121.8(19) . .
C3 C2 H2 119.1 . .
C1 C2 H2 119.1 . .
P1 O2 Hg1 120.1(8) . 6_556
C7 C8 C9 121(2) . .
C7 C8 H8 119.3 . .
C9 C8 H8 119.3 . .
C2 C3 C4 119(2) . .
C2 C3 H3A 120.3 . .
C4 C3 H3A 120.3 . .
C5 C4 C3 116.9(18) . .
C5 C4 C7 121(2) . .
C3 C4 C7 122(2) . .
C1 C6 C5 122(2) . .
C1 C6 H6 118.9 . .
C5 C6 H6 118.9 . .
C12 C7 C8 117(2) . .
C12 C7 C4 122(2) . .
C8 C7 C4 121(2) . .
C10 C9 C8 120(3) . .
C10 C9 H9 120.1 . .
C8 C9 H9 120.1 . .
C9 C10 C11 120(2) . .
C9 C10 C13 119(2) . .
C11 C10 C13 121(2) . .
C7 C12 C11 124(2) . .
C7 C12 H12 118.2 . .
C11 C12 H12 118.2 . .
O5 C13 O4 125(2) . .
O5 C13 C10 121(2) . .
O4 C13 C10 114(2) . .
C10 C11 C12 118(2) . .
C10 C11 H11 120.9 . .
C12 C11 H11 120.9 . .

loop_
_geom_bond_atom_site_label_1
_geom_bond_atom_site_label_2
_geom_bond_distance
_geom_bond_site_symmetry_2
Hg1 O1 2.118(13) .
Hg1 Hg1 2.5116(14) 2_655
Hg1 O2 2.566(16) 6
O1 P1 1.512(15) .
C1 C6 1.34(3) .
C1 C2 1.43(3) .
C1 P1 1.791(19) .
P1 O2 1.537(14) .
P1 O3 1.566(14) .
O3 H3 0.89(5) .
O4 C13 1.27(3) .
O4 H4 0.8400 .
C5 C6 1.39(3) .
C5 C4 1.40(3) .
C5 H5 0.9500 .
C2 C3 1.37(3) .
C2 H2 0.9500 .
O2 Hg1 2.566(16) 6_556
C8 C7 1.40(3) .
C8 C9 1.40(3) .
C8 H8 0.9500 .
O5 C13 1.20(3) .
C3 C4 1.44(3) .
C3 H3A 0.9500 .
C4 C7 1.50(3) .
C6 H6 0.9500 .
C7 C12 1.34(3) .
C9 C10 1.36(4) .
C9 H9 0.9500 .
C10 C11 1.38(4) .
C10 C13 1.52(3) .
C12 C11 1.41(3) .
C12 H12 0.9500 .
C11 H11 0.9500 .

loop_
_geom_hbond_atom_site_label_D
_geom_hbond_atom_site_label_H
_geom_hbond_atom_site_label_A
_geom_hbond_distance_DH
_geom_hbond_distance_HA
_geom_hbond_distance_DA
_geom_hbond_angle_DHA
_geom_hbond_site_symmetry_A
O3 H3 O2 0.89(5) 1.67(10) 2.514(18) 158(21) 6_565
O4 H4 O5 0.84 1.78 2.619(19) 173.5 7_557
C2 H2 O1 0.95 2.49 3.37(2) 153.5 6_556

loop_
_geom_torsion_atom_site_label_1
_geom_torsion_atom_site_label_2
_geom_torsion_atom_site_label_3
_geom_torsion_atom_site_label_4
_geom_torsion
_geom_torsion_site_symmetry_4
Hg1 O1 P1 O2 -67.8(14) .
Hg1 O1 P1 O3 56.5(13) .
Hg1 O1 P1 C1 169.6(11) .
C6 C1 P1 O1 -98.3(19) .
C2 C1 P1 O1 80.4(16) .
C6 C1 P1 O2 135.9(18) .
C2 C1 P1 O2 -45.3(17) .
C6 C1 P1 O3 18.4(19) .
C2 C1 P1 O3 -162.8(14) .
C6 C1 C2 C3 -2(3) .
P1 C1 C2 C3 179.4(16) .
O1 P1 O2 Hg1 -20.1(11) 6_556
O3 P1 O2 Hg1 -144.6(8) 6_556
C1 P1 O2 Hg1 101.2(9) 6_556
C1 C2 C3 C4 0(3) .
C6 C5 C4 C3 -1(3) .
C6 C5 C4 C7 174.4(19) .
C2 C3 C4 C5 1(3) .
C2 C3 C4 C7 -174(2) .
C2 C1 C6 C5 2(3) .
P1 C1 C6 C5 -179.2(16) .
C4 C5 C6 C1 -1(3) .
C9 C8 C7 C12 -6(3) .
C9 C8 C7 C4 179(2) .
C5 C4 C7 C12 8(3) .
C3 C4 C7 C12 -177(2) .
C5 C4 C7 C8 -178(2) .
C3 C4 C7 C8 -2(3) .
C7 C8 C9 C10 2(4) .
C8 C9 C10 C11 1(4) .
C8 C9 C10 C13 -176(2) .
C8 C7 C12 C11 7(3) .
C4 C7 C12 C11 -178(2) .
C9 C10 C13 O5 5(4) .
C11 C10 C13 O5 -172(2) .
C9 C10 C13 O4 -174(3) .
C11 C10 C13 O4 9(4) .
C9 C10 C11 C12 0(4) .
C13 C10 C11 C12 177(2) .
C7 C12 C11 C10 -4(3) .
